data_4127366
loop_
_publ_author_name
'Ejegbavwo, Otega A.'
'Martin, Corey R.'
'Olorunfemi, Oyindamola A.'
'Leith, Gabrielle A.'
'Ly, Richard T.'
'Rice, Allison M.'
'Dolgopolova, Ekaterina A.'
'Smith, Mark D.'
'Karakalos, Stavros G.'
'Birkner, Nancy'
'Powell, Brian A.'
'Pandey, Shubham'
'Koch, Robert J.'
'Misture, Scott T.'
'Loye, Hans-Conrad Zur'
'Phillpot, Simon R.'
'Brinkman, Kyle S.'
'Shustova, Natalia B.'

_publ_section_title
;
 Thermodynamics and Electronic Properties of Heterometallic Multinuclear
 Actinide-Containing Metal-Organic Frameworks with &quot;Structural
 Memory&quot;.
;
_journal_issue 29
_journal_name_full 'Journal of the American Chemical Society'
_journal_page_first 11628
_journal_page_last 11640
_journal_paper_doi 10.1021/jacs.9b04737
_journal_volume 141
_journal_year 2019
_chemical_formula_moiety 'C102 H90 N6 O38 Th6'
_chemical_formula_sum 'C102 H90 N6 O38 Th6'
_chemical_formula_weight 3400.03
_space_group_crystal_system cubic
_space_group_IT_number 225
_space_group_name_Hall '-F 4 2 3'
_space_group_name_H-M_alt 'F m -3 m'
_symmetry_space_group_name_Hall '-F 4 2 3'
_symmetry_space_group_name_H-M 'F m -3 m'
_atom_sites_solution_hydrogens difmap
_atom_sites_solution_primary dual
_audit_creation_date 2019-02-08
_audit_creation_method
;
Olex2 1.2
(compiled 2018.05.29 svn.r3508 for OlexSys, GUI svn.r5506)
;
_cell_angle_alpha 90
_cell_angle_beta 90
_cell_angle_gamma 90
_cell_formula_units_Z 4
_cell_length_a 27.8788(10)
_cell_length_b 27.8788(10)
_cell_length_c 27.8788(10)
_cell_measurement_reflns_used 9609
_cell_measurement_temperature 100(2)
_cell_measurement_theta_max 28.263
_cell_measurement_theta_min 2.423
_cell_volume 21668.2(13)
_computing_cell_refinement 'SAINT+ Ver. 8.38A (Bruker-AXS, 2016)'
_computing_data_collection 'Bruker APEX3 v2016.5-0 (Bruker, 2016)'
_computing_data_reduction 'SAINT+ Ver. 8.38A (Bruker-AXS, 2016)'
_computing_molecular_graphics 'Olex2 (Dolomanov et al., 2009)'
_computing_publication_material 'Olex2 (Dolomanov et al., 2009)'
_computing_structure_refinement 'XL (Sheldrick, 2008)'
_computing_structure_solution 'ShelXT (Sheldrick, 2015)'
_diffrn_ambient_temperature 100(2)
_diffrn_detector 'Bruker PHOTON-100 area detector'
_diffrn_detector_area_resol_mean 10.4
_diffrn_detector_type 'CMOS area detector'
_diffrn_measured_fraction_theta_full 0.996
_diffrn_measured_fraction_theta_max 0.996
_diffrn_measurement_device 'three-circle diffractometer'
_diffrn_measurement_device_type 'Bruker D8 QUEST'
_diffrn_measurement_method '\w and \f scans'
_diffrn_radiation_monochromator 'mirror optics'
_diffrn_radiation_probe x-ray
_diffrn_radiation_type MoK\a
_diffrn_radiation_wavelength 0.71073
_diffrn_reflns_av_R_equivalents 0.0727
_diffrn_reflns_av_unetI/netI 0.0106
_diffrn_reflns_Laue_measured_fraction_full 0.996
_diffrn_reflns_Laue_measured_fraction_max 0.996
_diffrn_reflns_limit_h_max 37
_diffrn_reflns_limit_h_min -37
_diffrn_reflns_limit_k_max 36
_diffrn_reflns_limit_k_min -37
_diffrn_reflns_limit_l_max 37
_diffrn_reflns_limit_l_min -37
_diffrn_reflns_number 115893
_diffrn_reflns_point_group_measured_fraction_full 0.996
_diffrn_reflns_point_group_measured_fraction_max 0.996
_diffrn_reflns_theta_full 28.263
_diffrn_reflns_theta_max 28.263
_diffrn_reflns_theta_min 2.423
_diffrn_source 'microfocus sealed X-ray tube'
_diffrn_source_type 'Incoatec I\ms'
_diffrn_standards_number 0
_exptl_absorpt_coefficient_mu 4.146
_exptl_absorpt_correction_T_max 0.4920
_exptl_absorpt_correction_T_min 0.4367
_exptl_absorpt_correction_type multi-scan
_exptl_absorpt_process_details
;
SADABS-2016/2 (Bruker,2016/2) was used for absorption correction.
wR2(int) was 0.0752 before and 0.0666 after correction.
The Ratio of minimum to maximum transmission is 0.8876.
The \l/2 correction factor is Not present.
;
_exptl_crystal_colour colourless
_exptl_crystal_colour_primary colourless
_exptl_crystal_density_diffrn 1.042
_exptl_crystal_description octahedral
_exptl_crystal_F_000 6352
_exptl_crystal_size_max 0.08
_exptl_crystal_size_mid 0.06
_exptl_crystal_size_min 0.04
_refine_diff_density_max 0.527
_refine_diff_density_min -0.778
_refine_diff_density_rms 0.086
_refine_ls_extinction_method none
_refine_ls_goodness_of_fit_ref 1.166
_refine_ls_hydrogen_treatment constr
_refine_ls_matrix_type full
_refine_ls_number_parameters 54
_refine_ls_number_reflns 1395
_refine_ls_number_restraints 51
_refine_ls_restrained_S_all 1.198
_refine_ls_R_factor_all 0.0272
_refine_ls_R_factor_gt 0.0226
_refine_ls_shift/su_max 0.000
_refine_ls_shift/su_mean 0.000
_refine_ls_structure_factor_coef Fsqd
_refine_ls_weighting_details 'w=1/[\s^2^(Fo^2^)+(0.0233P)^2^+185.8374P] where P=(Fo^2^+2Fc^2^)/3'
_refine_ls_weighting_scheme calc
_refine_ls_wR_factor_gt 0.0586
_refine_ls_wR_factor_ref 0.0615
_reflns_Friedel_coverage 0.000
_reflns_number_gt 1245
_reflns_number_total 1395
_reflns_threshold_expression 'I > 2\s(I)'
_cod_data_source_file ja9b04737_si_013.cif
_cod_data_source_block oae4140a_sq
_cod_depositor_comments
;
The following automatic conversions were performed:

'_diffrn_radiation_probe' value 'X-ray' changed to 'x-ray' according
to
/home/data/users/saulius/crontab/automatic-downloads/current/ACS/lib/dictionaries/cif_core.dic
dictionary named 'cif_core.dic' version 2.4.2 from 2011-04-26.

Automatic conversion script
Id: cif_fix_values 4973 2017-02-22 13:04:09Z antanas 
;
_cod_original_cell_volume 21668(2)
_cod_database_code 4127366
_shelx_shelxl_version_number 2018/3
_shelx_space_group_comment
;
The symmetry employed for this shelxl refinement is uniquely defined
by the following loop, which should always be used as a source of
symmetry information in preference to the above space-group names.
They are only intended as comments.
;
_shelx_estimated_absorpt_t_max 0.852
_shelx_estimated_absorpt_t_min 0.733
_olex2_refinement_description
;
1. Fixed Uiso
 At 1.2 times of:
  All C(H) groups
 At 1.5 times of:
  All C(H,H,H) groups
2. Restrained distances
 O3-C6
 1.23 with sigma of 0.01
 N1-C6
 1.32 with sigma of 0.01
 N1-C7 = N1-C8
 1.44 with sigma of 0.01
 O3-N1
 2.26 with sigma of 0.015
 C6-C8 = C6-C7
 2.4 with sigma of 0.015
 C8-C7
 2.47 with sigma of 0.015
 C7-O3
 2.78 with sigma of 0.015
 C3-C2 \\sim C5-C4
 with sigma of 0.01
3. Restrained planarity
 C2, C3, C4, C5, C4_$1, C3_$1
 with sigma of 0.01
 O3, C6, N1, C7, C8
 with sigma of 0.0075
4. Uiso/Uaniso restraints and constraints
Uanis(O1) \\sim Ueq, Uanis(C1) \\sim Ueq, Uanis(C2) \\sim Ueq, Uanis(C3) \\sim
Ueq, Uanis(C5) \\sim Ueq, Uanis(C4) \\sim Ueq: with sigma of 0.015 and sigma
for terminal atoms of 0.03
Uanis(O2B) = Uanis(O2A)
5. Others
 Fixed Sof: C3(0.5) H3(0.5) C4(0.5) H4(0.5) O2A(0.08333) O2B(0.08333)
 O3(0.125) N1(0.125) C6(0.125) H6(0.125) C7(0.125) H7A(0.125) H7B(0.125)
 H7C(0.125) C8(0.125) H8C(0.125) H8B(0.125) H8A(0.125)
 Fixed Uiso: N1(0.1) C6(0.1) C7(0.1) C8(0.1)
 Fixed Z: O3(0.19543)
6.a Riding coordinates:
 C3(H3), C4(H4), C6(H6), C7(H7A,H7B,H7C), C8(H8C,H8B,H8A)
;
_platon_squeeze_void_probe_radius 1.20
_olex2_submission_special_instructions 'No special instructions were received'

loop_
_space_group_symop_operation_xyz
'x, y, z'
'-x, -y, z'
'-x, y, -z'
'x, -y, -z'
'z, x, y'
'z, -x, -y'
'-z, -x, y'
'-z, x, -y'
'y, z, x'
'-y, z, -x'
'y, -z, -x'
'-y, -z, x'
'y, x, -z'
'-y, -x, -z'
'y, -x, z'
'-y, x, z'
'x, z, -y'
'-x, z, y'
'-x, -z, -y'
'x, -z, y'
'z, y, -x'
'z, -y, x'
'-z, y, x'
'-z, -y, -x'
'x, y+1/2, z+1/2'
'-x, -y+1/2, z+1/2'
'-x, y+1/2, -z+1/2'
'x, -y+1/2, -z+1/2'
'z, x+1/2, y+1/2'
'z, -x+1/2, -y+1/2'
'-z, -x+1/2, y+1/2'
'-z, x+1/2, -y+1/2'
'y, z+1/2, x+1/2'
'-y, z+1/2, -x+1/2'
'y, -z+1/2, -x+1/2'
'-y, -z+1/2, x+1/2'
'y, x+1/2, -z+1/2'
'-y, -x+1/2, -z+1/2'
'y, -x+1/2, z+1/2'
'-y, x+1/2, z+1/2'
'x, z+1/2, -y+1/2'
'-x, z+1/2, y+1/2'
'-x, -z+1/2, -y+1/2'
'x, -z+1/2, y+1/2'
'z, y+1/2, -x+1/2'
'z, -y+1/2, x+1/2'
'-z, y+1/2, x+1/2'
'-z, -y+1/2, -x+1/2'
'x+1/2, y, z+1/2'
'-x+1/2, -y, z+1/2'
'-x+1/2, y, -z+1/2'
'x+1/2, -y, -z+1/2'
'z+1/2, x, y+1/2'
'z+1/2, -x, -y+1/2'
'-z+1/2, -x, y+1/2'
'-z+1/2, x, -y+1/2'
'y+1/2, z, x+1/2'
'-y+1/2, z, -x+1/2'
'y+1/2, -z, -x+1/2'
'-y+1/2, -z, x+1/2'
'y+1/2, x, -z+1/2'
'-y+1/2, -x, -z+1/2'
'y+1/2, -x, z+1/2'
'-y+1/2, x, z+1/2'
'x+1/2, z, -y+1/2'
'-x+1/2, z, y+1/2'
'-x+1/2, -z, -y+1/2'
'x+1/2, -z, y+1/2'
'z+1/2, y, -x+1/2'
'z+1/2, -y, x+1/2'
'-z+1/2, y, x+1/2'
'-z+1/2, -y, -x+1/2'
'x+1/2, y+1/2, z'
'-x+1/2, -y+1/2, z'
'-x+1/2, y+1/2, -z'
'x+1/2, -y+1/2, -z'
'z+1/2, x+1/2, y'
'z+1/2, -x+1/2, -y'
'-z+1/2, -x+1/2, y'
'-z+1/2, x+1/2, -y'
'y+1/2, z+1/2, x'
'-y+1/2, z+1/2, -x'
'y+1/2, -z+1/2, -x'
'-y+1/2, -z+1/2, x'
'y+1/2, x+1/2, -z'
'-y+1/2, -x+1/2, -z'
'y+1/2, -x+1/2, z'
'-y+1/2, x+1/2, z'
'x+1/2, z+1/2, -y'
'-x+1/2, z+1/2, y'
'-x+1/2, -z+1/2, -y'
'x+1/2, -z+1/2, y'
'z+1/2, y+1/2, -x'
'z+1/2, -y+1/2, x'
'-z+1/2, y+1/2, x'
'-z+1/2, -y+1/2, -x'
'-x, -y, -z'
'x, y, -z'
'x, -y, z'
'-x, y, z'
'-z, -x, -y'
'-z, x, y'
'z, x, -y'
'z, -x, y'
'-y, -z, -x'
'y, -z, x'
'-y, z, x'
'y, z, -x'
'-y, -x, z'
'y, x, z'
'-y, x, -z'
'y, -x, -z'
'-x, -z, y'
'x, -z, -y'
'x, z, y'
'-x, z, -y'
'-z, -y, x'
'-z, y, -x'
'z, -y, -x'
'z, y, x'
'-x, -y+1/2, -z+1/2'
'x, y+1/2, -z+1/2'
'x, -y+1/2, z+1/2'
'-x, y+1/2, z+1/2'
'-z, -x+1/2, -y+1/2'
'-z, x+1/2, y+1/2'
'z, x+1/2, -y+1/2'
'z, -x+1/2, y+1/2'
'-y, -z+1/2, -x+1/2'
'y, -z+1/2, x+1/2'
'-y, z+1/2, x+1/2'
'y, z+1/2, -x+1/2'
'-y, -x+1/2, z+1/2'
'y, x+1/2, z+1/2'
'-y, x+1/2, -z+1/2'
'y, -x+1/2, -z+1/2'
'-x, -z+1/2, y+1/2'
'x, -z+1/2, -y+1/2'
'x, z+1/2, y+1/2'
'-x, z+1/2, -y+1/2'
'-z, -y+1/2, x+1/2'
'-z, y+1/2, -x+1/2'
'z, -y+1/2, -x+1/2'
'z, y+1/2, x+1/2'
'-x+1/2, -y, -z+1/2'
'x+1/2, y, -z+1/2'
'x+1/2, -y, z+1/2'
'-x+1/2, y, z+1/2'
'-z+1/2, -x, -y+1/2'
'-z+1/2, x, y+1/2'
'z+1/2, x, -y+1/2'
'z+1/2, -x, y+1/2'
'-y+1/2, -z, -x+1/2'
'y+1/2, -z, x+1/2'
'-y+1/2, z, x+1/2'
'y+1/2, z, -x+1/2'
'-y+1/2, -x, z+1/2'
'y+1/2, x, z+1/2'
'-y+1/2, x, -z+1/2'
'y+1/2, -x, -z+1/2'
'-x+1/2, -z, y+1/2'
'x+1/2, -z, -y+1/2'
'x+1/2, z, y+1/2'
'-x+1/2, z, -y+1/2'
'-z+1/2, -y, x+1/2'
'-z+1/2, y, -x+1/2'
'z+1/2, -y, -x+1/2'
'z+1/2, y, x+1/2'
'-x+1/2, -y+1/2, -z'
'x+1/2, y+1/2, -z'
'x+1/2, -y+1/2, z'
'-x+1/2, y+1/2, z'
'-z+1/2, -x+1/2, -y'
'-z+1/2, x+1/2, y'
'z+1/2, x+1/2, -y'
'z+1/2, -x+1/2, y'
'-y+1/2, -z+1/2, -x'
'y+1/2, -z+1/2, x'
'-y+1/2, z+1/2, x'
'y+1/2, z+1/2, -x'
'-y+1/2, -x+1/2, z'
'y+1/2, x+1/2, z'
'-y+1/2, x+1/2, -z'
'y+1/2, -x+1/2, -z'
'-x+1/2, -z+1/2, y'
'x+1/2, -z+1/2, -y'
'x+1/2, z+1/2, y'
'-x+1/2, z+1/2, -y'
'-z+1/2, -y+1/2, x'
'-z+1/2, y+1/2, -x'
'z+1/2, -y+1/2, -x'
'z+1/2, y+1/2, x'

loop_
_atom_site_label
_atom_site_type_symbol
_atom_site_fract_x
_atom_site_fract_y
_atom_site_fract_z
_atom_site_U_iso_or_equiv
_atom_site_adp_type
_atom_site_occupancy
_atom_site_site_symmetry_order
_atom_site_calc_flag
_atom_site_refinement_flags_posn
_atom_site_refinement_flags_adp
_atom_site_refinement_flags_occupancy
Th1 Th 0.500000 0.000000 0.10079(2) 0.02179(9) Uani 1 8 d S T P
O1 O 0.42038(13) 0.000000 0.13680(12) 0.0562(10) Uani 1 2 d S TU P
C1 C 0.37741(15) 0.000000 0.12259(15) 0.056(2) Uani 1 4 d S TU P
C2 C 0.33946(16) 0.000000 0.16054(16) 0.066(2) Uani 1 4 d DS TU P
C3 C 0.3509(3) 0.0129(3) 0.2069(2) 0.069(3) Uani 0.5 1 d D U .
H3 H 0.382775 0.022082 0.214556 0.083 Uiso 0.5 1 d R . .
C4 C 0.3163(2) 0.0131(3) 0.2420(3) 0.084(4) Uani 0.5 1 d D U .
H4 H 0.324077 0.022262 0.273874 0.101 Uiso 0.5 1 d R . .
C5 C 0.26930(19) 0.000000 0.23070(19) 0.093(3) Uani 1 4 d DS TU P
O2A O 0.45940(17) 0.04060(17) 0.04060(17) 0.0167(13) Uani 0.5 6 d S T P
O2B O 0.44635(17) 0.05365(17) 0.05365(17) 0.0167(13) Uani 0.5 6 d S T P
O3 O 0.4899(3) 0.0101(3) 0.195430 0.053(4) Uiso 0.25 2 d DS T P
N1 N 0.5125(4) -0.0125(4) 0.2700(4) 0.100 Uiso 0.25 2 d DS T P
C6 C 0.5148(4) -0.0148(4) 0.2228(4) 0.100 Uiso 0.25 2 d DS T P
H6 H 0.536832 -0.036830 0.209164 0.120 Uiso 0.25 2 d RS T P
C7 C 0.4798(5) 0.0202(5) 0.2937(5) 0.100 Uiso 0.25 2 d DS T P
H7A H 0.461678 0.038320 0.269625 0.150 Uiso 0.25 2 d RS T P
H7B H 0.458378 0.000000 0.312995 0.150 Uiso 0.25 2 d RS T P
H7C H 0.499998 0.041820 0.312785 0.150 Uiso 0.25 2 d RS T P
C8 C 0.5433(5) -0.0433(5) 0.2978(8) 0.100 Uiso 0.25 2 d DS T P
H8C H 0.522955 -0.063140 0.318500 0.150 Uiso 0.125 1 d R . .
H8B H 0.563255 -0.063260 0.276830 0.150 Uiso 0.25 2 d RS T P
H8A H 0.563535 -0.022580 0.317710 0.150 Uiso 0.125 1 d R . .

loop_
_atom_site_aniso_label
_atom_site_aniso_U_11
_atom_site_aniso_U_22
_atom_site_aniso_U_33
_atom_site_aniso_U_23
_atom_site_aniso_U_13
_atom_site_aniso_U_12
Th1 0.02638(11) 0.02638(11) 0.01262(13) 0.000 0.000 0.000
O1 0.048(2) 0.078(3) 0.0420(19) 0.000 0.0344(16) 0.000
C1 0.051(3) 0.066(5) 0.051(3) 0.000 0.039(4) 0.000
C2 0.048(3) 0.102(6) 0.048(3) 0.000 0.036(3) 0.000
C3 0.053(4) 0.096(9) 0.059(4) -0.010(4) 0.039(3) -0.010(4)
C4 0.053(4) 0.145(12) 0.055(4) -0.013(5) 0.035(3) -0.004(5)
C5 0.055(3) 0.170(9) 0.055(3) 0.000 0.035(4) 0.000
O2A 0.0167(13) 0.0167(13) 0.0167(13) -0.0042(14) 0.0042(14) 0.0042(14)
O2B 0.0167(13) 0.0167(13) 0.0167(13) -0.0042(14) 0.0042(14) 0.0042(14)

loop_
_atom_type_symbol
_atom_type_description
_atom_type_scat_dispersion_real
_atom_type_scat_dispersion_imag
_atom_type_scat_source
C C 0.0033 0.0016 'International Tables Vol C Tables 4.2.6.8 and 6.1.1.4'
H H 0.0000 0.0000 'International Tables Vol C Tables 4.2.6.8 and 6.1.1.4'
N N 0.0061 0.0033 'International Tables Vol C Tables 4.2.6.8 and 6.1.1.4'
O O 0.0106 0.0060 'International Tables Vol C Tables 4.2.6.8 and 6.1.1.4'
Th Th -7.2400 8.8979 'International Tables Vol C Tables 4.2.6.8 and 6.1.1.4'

loop_
_geom_angle_atom_site_label_1
_geom_angle_atom_site_label_2
_geom_angle_atom_site_label_3
_geom_angle
_geom_angle_site_symmetry_1
_geom_angle_site_symmetry_3
O1 Th1 O1 80.22(7) . 181
O1 Th1 O1 80.22(7) . 182_545
O1 Th1 O1 131.33(18) 181 182_545
O1 Th1 O1 80.22(7) 181 2_655
O1 Th1 O1 131.33(18) . 2_655
O1 Th1 O1 80.22(7) 2_655 182_545
O1 Th1 O2B 70.74(14) . 99
O1 Th1 O2B 139.88(3) 2_655 .
O1 Th1 O2B 139.88(3) 181 2_655
O1 Th1 O2B 139.88(3) 181 99
O1 Th1 O2B 70.74(14) . .
O1 Th1 O2B 139.88(3) 2_655 99
O1 Th1 O2B 70.74(14) 2_655 100_655
O1 Th1 O2B 139.88(3) . 2_655
O1 Th1 O2B 139.88(3) 182_545 .
O1 Th1 O2B 139.88(3) 182_545 100_655
O1 Th1 O2B 70.74(14) 181 .
O1 Th1 O2B 70.74(14) 182_545 99
O1 Th1 O2B 70.74(14) 181 100_655
O1 Th1 O2B 70.74(14) 2_655 2_655
O1 Th1 O2B 70.74(14) 182_545 2_655
O1 Th1 O2B 139.88(3) . 100_655
O1 Th1 O3 59.76(19) 182_545 99
O1 Th1 O3 71.9(2) 2_655 .
O1 Th1 O3 59.76(19) 181 100_655
O1 Th1 O3 71.9(2) 182_545 100_655
O1 Th1 O3 71.9(2) 182_545 .
O1 Th1 O3 71.9(2) . 100_655
O1 Th1 O3 71.9(2) 181 99
O1 Th1 O3 59.76(19) 2_655 100_655
O1 Th1 O3 71.9(2) . 2_655
O1 Th1 O3 71.9(2) 181 2_655
O1 Th1 O3 59.76(19) 182_545 2_655
O1 Th1 O3 59.76(19) 2_655 2_655
O1 Th1 O3 59.76(19) . 99
O1 Th1 O3 71.9(2) 2_655 99
O1 Th1 O3 59.76(19) . .
O1 Th1 O3 59.75(19) 181 .
O2A Th1 O1 81.58(18) 115 181
O2A Th1 O1 137.98(8) 79 182_545
O2A Th1 O1 81.57(18) 100_655 181
O2A Th1 O1 137.98(8) 79 2_655
O2A Th1 O1 137.98(8) 2_655 181
O2A Th1 O1 137.98(8) 58 2_655
O2A Th1 O1 81.58(18) 115 .
O2A Th1 O1 81.58(18) . .
O2A Th1 O1 137.98(8) 99 181
O2A Th1 O1 137.98(8) . 2_655
O2A Th1 O1 137.98(8) 2_655 .
O2A Th1 O1 81.57(18) 2_655 182_545
O2A Th1 O1 81.57(18) 100_655 2_655
O2A Th1 O1 81.58(18) . 181
O2A Th1 O1 137.98(8) 58 182_545
O2A Th1 O1 137.98(8) 115 2_655
O2A Th1 O1 137.98(8) 181 182_545
O2A Th1 O1 137.98(8) . 182_545
O2A Th1 O1 81.57(18) 99 182_545
O2A Th1 O1 137.98(8) 181 2_655
O2A Th1 O1 81.57(18) 99 .
O2A Th1 O1 81.58(18) 181 181
O2A Th1 O1 137.98(8) 100_655 .
O2A Th1 O1 137.98(8) 99 2_655
O2A Th1 O1 81.57(18) 2_655 2_655
O2A Th1 O1 81.58(18) 79 181
O2A Th1 O1 137.98(8) 100_655 182_545
O2A Th1 O1 81.58(18) 58 .
O2A Th1 O1 81.58(18) 181 .
O2A Th1 O1 81.58(18) 58 181
O2A Th1 O1 137.98(8) 115 182_545
O2A Th1 O1 81.58(18) 79 .
O2A Th1 O2A 58.4(2) 79 99
O2A Th1 O2A 87.3(4) 99 100_655
O2A Th1 O2A 58.4(2) 58 99
O2A Th1 O2A 58.4(2) . 100_655
O2A Th1 O2A 58.4(2) 58 100_655
O2A Th1 O2A 58.4(2) 2_655 100_655
O2A Th1 O2A 58.4(2) 181 100_655
O2A Th1 O2A 58.4(2) 99 2_655
O2A Th1 O2A 58.4(2) 79 100_655
O2A Th1 O2A 87.3(4) . 2_655
O2A Th1 O2A 58.4(2) 181 99
O2A Th1 O2A 58.4(2) 115 99
O2A Th1 O2A 87.3(4) 79 2_655
O2A Th1 O2A 87.3(4) 58 2_655
O2A Th1 O2A 87.3(4) 115 2_655
O2A Th1 O2A 58.4(2) 115 100_655
O2A Th1 O2A 58.4(2) . 99
O2A Th1 O2A 87.3(4) 181 2_655
O2A Th1 O2B 67.55(17) 181 99
O2A Th1 O2B 101.8(3) 2_655 .
O2A Th1 O2B 67.55(17) 100_655 2_655
O2A Th1 O2B 67.55(17) 79 100_655
O2A Th1 O2B 67.55(17) 115 99
O2A Th1 O2B 67.55(17) 79 99
O2A Th1 O2B 101.8(3) 79 2_655
O2A Th1 O2B 101.8(3) 100_655 99
O2A Th1 O2B 67.55(17) 100_655 .
O2A Th1 O2B 101.8(3) 181 2_655
O2A Th1 O2B 67.55(17) 2_655 99
O2A Th1 O2B 67.55(17) 58 99
O2A Th1 O2B 101.8(3) 99 100_655
O2A Th1 O2B 67.55(17) 181 100_655
O2A Th1 O2B 67.55(17) 99 .
O2A Th1 O2B 101.8(3) 115 2_655
O2A Th1 O2B 67.55(17) 115 100_655
O2A Th1 O2B 101.8(3) . 2_655
O2A Th1 O2B 67.55(17) 2_655 100_655
O2A Th1 O2B 67.55(17) 99 2_655
O2A Th1 O2B 101.8(3) 58 2_655
O2A Th1 O2B 67.55(17) 58 100_655
O2A Th1 O2B 67.55(17) . 99
O2A Th1 O2B 67.55(17) . 100_655
O2A Th1 O3 135.7(2) 100_655 .
O2A Th1 O3 135.7(2) 181 100_655
O2A Th1 O3 144.9(3) 115 2_655
O2A Th1 O3 144.9(3) 181 2_655
O2A Th1 O3 127.8(3) 181 .
O2A Th1 O3 127.8(3) 100_655 100_655
O2A Th1 O3 135.7(2) 100_655 2_655
O2A Th1 O3 135.7(2) 2_655 100_655
O2A Th1 O3 135.7(2) 58 100_655
O2A Th1 O3 135.7(2) 99 .
O2A Th1 O3 144.9(3) 99 100_655
O2A Th1 O3 144.9(3) 100_655 99
O2A Th1 O3 135.7(2) . 99
O2A Th1 O3 135.7(2) 99 2_655
O2A Th1 O3 127.8(3) 79 .
O2A Th1 O3 135.7(2) 115 99
O2A Th1 O3 127.8(3) . .
O2A Th1 O3 127.8(3) 115 .
O2A Th1 O3 127.8(3) 58 .
O2A Th1 O3 135.7(2) 58 99
O2A Th1 O3 144.9(3) 2_655 .
O2A Th1 O3 127.8(3) 2_655 2_655
O2A Th1 O3 144.9(3) 79 2_655
O2A Th1 O3 135.7(2) 2_655 99
O2A Th1 O3 144.9(3) . 2_655
O2A Th1 O3 144.9(3) 58 2_655
O2A Th1 O3 135.7(2) 79 100_655
O2A Th1 O3 135.7(2) 79 99
O2A Th1 O3 135.7(2) . 100_655
O2A Th1 O3 135.7(2) 115 100_655
O2A Th1 O3 135.7(2) 181 99
O2A Th1 O3 127.8(3) 99 99
O2B Th1 O2B 116.3(3) 99 100_655
O2B Th1 O2B 73.83(16) 100_655 .
O2B Th1 O2B 116.3(3) 2_655 .
O2B Th1 O2B 73.83(16) 99 .
O2B Th1 O2B 73.83(16) 99 2_655
O2B Th1 O2B 73.83(16) 100_655 2_655
O2B Th1 O3 130.4(3) . 2_655
O2B Th1 O3 113.3(3) 99 99
O2B Th1 O3 130.4(3) 99 100_655
O2B Th1 O3 121.45(17) 99 2_655
O2B Th1 O3 121.45(17) 100_655 .
O2B Th1 O3 113.3(3) . .
O2B Th1 O3 121.45(17) . 99
O2B Th1 O3 121.45(17) . 100_655
O2B Th1 O3 113.3(3) 100_655 100_655
O2B Th1 O3 130.4(3) 100_655 99
O2B Th1 O3 130.4(3) 2_655 .
O2B Th1 O3 121.45(17) 2_655 99
O2B Th1 O3 121.45(17) 100_655 2_655
O2B Th1 O3 121.45(17) 2_655 100_655
O2B Th1 O3 113.3(3) 2_655 2_655
O2B Th1 O3 121.45(17) 99 .
C1 O1 Th1 137.4(3) . .
O1 C1 O1 126.6(6) . 166
O1 C1 C2 116.7(3) . .
O1 C1 C2 116.7(3) 166 .
C3 C2 C1 120.0(4) . .
C3 C2 C1 120.0(4) 99 .
C3 C2 C1 120.0(4) 72 .
C3 C2 C1 120.0(4) 166 .
C3 C2 C3 120.0(7) 166 99
C3 C2 C3 120.0(7) 72 .
C3 C2 C3 111.3(7) . 166
C3 C2 C3 111.3(7) 72 99
C2 C3 H3 119.8 . .
C2 C3 C4 109.0(7) . 99
C3 C3 C2 74.8(3) 99 .
C3 C3 H3 105.6 99 .
C3 C3 C4 62.2(5) 99 99
C3 C3 C4 90.16(14) 99 .
C4 C3 C2 120.5(7) . .
C4 C3 H3 119.8 . .
C4 C3 H3 124.4 99 .
C3 C4 H4 120.5 . .
C3 C4 H4 125.0 99 .
C3 C4 C5 119.8(7) . .
C4 C4 C3 89.85(14) 99 .
C4 C4 C3 62.2(5) 99 99
C4 C4 H4 105.7 99 .
C4 C4 C5 74.9(3) 99 .
C5 C4 C3 108.6(7) . 99
C5 C4 H4 119.7 . .
C4 C5 C4 110.8(8) 99 72
C4 C5 C4 119.4(8) 72 .
C4 C5 C4 110.8(8) 166 .
C4 C5 C4 119.4(8) 166 99
C4 C5 C5 120.3(4) 72 145
C4 C5 C5 120.3(4) . 145
C4 C5 C5 120.3(4) 99 145
C4 C5 C5 120.3(4) 166 145
Th1 O2A Th1 117.91(10) . 173
Th1 O2A Th1 117.91(10) . 57_554
Th1 O2A Th1 117.91(10) 173 57_554
Th1 O2B Th1 105.85(19) . 57_554
Th1 O2B Th1 105.85(19) 173 57_554
Th1 O2B Th1 105.85(19) . 173
C6 O3 Th1 119.3(8) . .
C6 N1 C7 121.0(9) . .
C6 N1 C8 118.8(10) . .
C8 N1 C7 120.3(10) . .
O3 C6 N1 124.1(11) . .
O3 C6 H6 118.4 . .
N1 C6 H6 117.5 . .
N1 C7 H7A 109.5 . .
N1 C7 H7B 105.7 . .
N1 C7 H7C 105.7 . .
H7A C7 H7B 111.0 . .
H7A C7 H7C 110.6 . .
H7B C7 H7C 114.0 . .
N1 C8 H8C 108.0 . .
N1 C8 H8B 110.8 . .
N1 C8 H8A 107.3 . .
H8C C8 H8B 111.1 . .
H8C C8 H8A 109.4 . .
H8B C8 H8A 110.2 . .

loop_
_geom_bond_atom_site_label_1
_geom_bond_atom_site_label_2
_geom_bond_distance
_geom_bond_site_symmetry_2
Th1 O1 2.436(3) .
Th1 O1 2.436(3) 182_545
Th1 O1 2.436(3) 2_655
Th1 O1 2.436(3) 181
Th1 O2A 2.3191(12) 100_655
Th1 O2A 2.3191(12) 99
Th1 O2A 2.3191(12) .
Th1 O2A 2.3191(12) 2_655
Th1 O2A 2.3191(12) 79
Th1 O2A 2.3191(12) 115
Th1 O2A 2.3191(12) 181
Th1 O2A 2.3191(12) 58
Th1 O2B 2.490(3) 99
Th1 O2B 2.490(3) 2_655
Th1 O2B 2.490(3) 100_655
Th1 O2B 2.490(3) .
Th1 O3 2.6682(19) 100_655
Th1 O3 2.6683(19) .
Th1 O3 2.6682(19) 2_655
Th1 O3 2.6682(19) 99
O1 C1 1.262(5) .
C1 C2 1.496(8) .
C2 C3 1.379(7) .
C2 C3 1.379(7) 99
C2 C3 1.379(7) 166
C2 C3 1.379(7) 72
C3 H3 0.9500 .
C3 C4 1.373(8) .
C4 H4 0.9501 .
C4 C5 1.396(7) .
C5 C5 1.522(15) 145
O3 C6 1.243(9) .
N1 C6 1.317(8) .
N1 C7 1.452(9) .
N1 C8 1.440(9) .
C6 H6 0.9500 .
C7 H7A 0.9799 .
C7 H7B 0.9807 .
C7 H7C 0.9808 .
C8 H8C 0.9801 .
C8 H8B 0.9801 .
C8 H8A 0.9798 .

loop_
_platon_squeeze_void_nr
_platon_squeeze_void_average_x
_platon_squeeze_void_average_y
_platon_squeeze_void_average_z
_platon_squeeze_void_volume
_platon_squeeze_void_count_electrons
_platon_squeeze_void_content
1 -0.002 -0.003 -0.002 11118 647 ' '
